data_7057197
loop_
_publ_author_name
'Ghosh, Sirina'
'Kumar, Neha Rani'
'Zade, Sanjio S.'

_publ_section_title
;
 Effects of chalcogen atom variation in chalcogenadiazole fused
 indolo[2,3-a]carbazoles
;
_journal_issue 9
_journal_name_full 'New Journal of Chemistry'
_journal_page_first 6889
_journal_paper_doi 10.1039/C7NJ04661H
_journal_volume 42
_journal_year 2018
_chemical_formula_moiety 'C26 H26 N4 O'
_chemical_formula_sum 'C26 H26 N4 O'
_chemical_formula_weight 410.51
_chemical_name_systematic 'fused Ph-BOD-Ph'
_space_group_crystal_system triclinic
_space_group_IT_number 2
_space_group_name_Hall '-P 1'
_space_group_name_H-M_alt 'P -1'
_symmetry_space_group_name_Hall '-P 1'
_symmetry_space_group_name_H-M 'P -1'
_atom_sites_solution_hydrogens geom
_atom_sites_solution_primary direct
_audit_creation_date 2017-09-29
_audit_creation_method
;
Olex2 1.2
(compiled 2017.08.10 svn.r3458 for OlexSys, GUI svn.r5381)
;
_audit_update_record
;
2017-09-30 deposited with the CCDC.
2018-03-20 downloaded from the CCDC.
;
_cell_angle_alpha 97.936(13)
_cell_angle_beta 96.991(13)
_cell_angle_gamma 110.090(14)
_cell_formula_units_Z 2
_cell_length_a 8.5102(12)
_cell_length_b 11.3944(18)
_cell_length_c 11.7116(19)
_cell_measurement_reflns_used 1767
_cell_measurement_temperature 100.01(10)
_cell_measurement_theta_max 26.9450
_cell_measurement_theta_min 2.5750
_cell_volume 1038.7(3)
_computing_cell_refinement
;
CrysAlisPro, Agilent Technologies,
Version 1.171.37.33c (release 11-04-2014 CrysAlis171 .NET)
(compiled Apr 11 2014,15:12:41)
;
_computing_data_collection
;
CrysAlisPro, Agilent Technologies,
Version 1.171.37.33c (release 11-04-2014 CrysAlis171 .NET)
(compiled Apr 11 2014,15:12:41)
;
_computing_data_reduction
;
CrysAlisPro, Agilent Technologies,
Version 1.171.37.33c (release 11-04-2014 CrysAlis171 .NET)
(compiled Apr 11 2014,15:12:41)
;
_computing_molecular_graphics 'Olex2 (Dolomanov et al., 2009)'
_computing_publication_material 'Olex2 (Dolomanov et al., 2009)'
_computing_structure_refinement 'ShelXL (Sheldrick, 2015)'
_computing_structure_solution 'ShelXS (Sheldrick, 2008)'
_diffrn_ambient_environment N~2~
_diffrn_ambient_temperature 100.01(10)
_diffrn_detector 'CCD plate'
_diffrn_detector_area_resol_mean 7.9580
_diffrn_detector_type Eos
_diffrn_measured_fraction_theta_full 0.983
_diffrn_measured_fraction_theta_max 0.983
_diffrn_measurement_details
;
#__ type_ start__ end____ width___ exp.time_
  1 omega   35.00  122.00   1.0000   70.0000
omega____ theta____ kappa____ phi______ frames
    -       27.8622  178.0000  150.0000 87

#__ type_ start__ end____ width___ exp.time_
  2 omega   63.00  107.00   1.0000   70.0000
omega____ theta____ kappa____ phi______ frames
    -       27.8622  178.0000   30.0000 44

#__ type_ start__ end____ width___ exp.time_
  3 omega   82.00  118.00   1.0000   70.0000
omega____ theta____ kappa____ phi______ frames
    -       27.8622  178.0000  -60.0000 36

#__ type_ start__ end____ width___ exp.time_
  4 omega  -28.00  104.00   1.0000   70.0000
omega____ theta____ kappa____ phi______ frames
    -       27.8622   38.0000  -90.0000 132

#__ type_ start__ end____ width___ exp.time_
  5 omega  -20.00   36.00   1.0000   70.0000
omega____ theta____ kappa____ phi______ frames
    -       27.8622  -57.0000   90.0000 56

#__ type_ start__ end____ width___ exp.time_
  6 omega  -48.00   48.00   1.0000   70.0000
omega____ theta____ kappa____ phi______ frames
    -       27.8622  -38.0000  -60.0000 96
;
_diffrn_measurement_device 'four-circle diffractometer'
_diffrn_measurement_device_type 'SuperNova, Dual, Cu at zero, Eos'
_diffrn_measurement_method '\w scans'
_diffrn_orient_matrix_UB_11 -0.0261577000
_diffrn_orient_matrix_UB_12 0.0263692000
_diffrn_orient_matrix_UB_13 0.0493435000
_diffrn_orient_matrix_UB_21 -0.0307851000
_diffrn_orient_matrix_UB_22 -0.0608117000
_diffrn_orient_matrix_UB_23 0.0154713000
_diffrn_orient_matrix_UB_31 0.0807059000
_diffrn_orient_matrix_UB_32 0.0130380000
_diffrn_orient_matrix_UB_33 0.0345398000
_diffrn_radiation_monochromator mirror
_diffrn_radiation_probe x-ray
_diffrn_radiation_type MoK\a
_diffrn_radiation_wavelength 0.71073
_diffrn_reflns_av_R_equivalents 0.0407
_diffrn_reflns_av_unetI/netI 0.0667
_diffrn_reflns_Laue_measured_fraction_full 0.983
_diffrn_reflns_Laue_measured_fraction_max 0.983
_diffrn_reflns_limit_h_max 10
_diffrn_reflns_limit_h_min -10
_diffrn_reflns_limit_k_max 13
_diffrn_reflns_limit_k_min -13
_diffrn_reflns_limit_l_max 13
_diffrn_reflns_limit_l_min -6
_diffrn_reflns_number 5775
_diffrn_reflns_point_group_measured_fraction_full 0.983
_diffrn_reflns_point_group_measured_fraction_max 0.983
_diffrn_reflns_theta_full 24.999
_diffrn_reflns_theta_max 24.999
_diffrn_reflns_theta_min 1.785
_diffrn_source 'SuperNova (Mo) X-ray Source'
_exptl_absorpt_coefficient_mu 0.082
_exptl_absorpt_correction_T_max 1.00000
_exptl_absorpt_correction_T_min 0.51660
_exptl_absorpt_correction_type multi-scan
_exptl_absorpt_process_details
;
CrysAlisPro, Agilent Technologies,
Version 1.171.37.33c (release 11-04-2014 CrysAlis171 .NET)
(compiled Apr 11 2014,15:12:41)
Empirical absorption correction using spherical harmonics,
 implemented in SCALE3 ABSPACK scaling algorithm.
;
_exptl_crystal_colour green
_exptl_crystal_colour_primary green
_exptl_crystal_density_diffrn 1.312
_exptl_crystal_description plate
_exptl_crystal_F_000 436
_exptl_crystal_size_max 0.2
_exptl_crystal_size_mid 0.15
_exptl_crystal_size_min 0.1
_refine_diff_density_max 0.441
_refine_diff_density_min -0.387
_refine_diff_density_rms 0.100
_refine_ls_extinction_method none
_refine_ls_goodness_of_fit_ref 1.133
_refine_ls_hydrogen_treatment constr
_refine_ls_matrix_type full
_refine_ls_number_parameters 282
_refine_ls_number_reflns 3591
_refine_ls_number_restraints 0
_refine_ls_restrained_S_all 1.133
_refine_ls_R_factor_all 0.1150
_refine_ls_R_factor_gt 0.0960
_refine_ls_shift/su_max 0.000
_refine_ls_shift/su_mean 0.000
_refine_ls_structure_factor_coef Fsqd
_refine_ls_weighting_details 'w=1/[\s^2^(Fo^2^)+(0.1461P)^2^+0.9256P] where P=(Fo^2^+2Fc^2^)/3'
_refine_ls_weighting_scheme calc
_refine_ls_wR_factor_gt 0.2506
_refine_ls_wR_factor_ref 0.2673
_reflns_Friedel_coverage 0.000
_reflns_number_gt 2855
_reflns_number_total 3591
_reflns_threshold_expression 'I > 2\s(I)'
_cod_data_source_file c7nj04661h2.cif
_cod_data_source_block oxygen
_cod_depositor_comments 'Adding full bibliography for 7057197--7057198.cif.'
_cod_database_code 7057197
_shelx_shelxl_version_number 2017/1
_chemical_oxdiff_formula 'C26 H26 O1 N4'
_shelx_space_group_comment
;
The symmetry employed for this shelxl refinement is uniquely defined
by the following loop, which should always be used as a source of
symmetry information in preference to the above space-group names.
They are only intended as comments.
;
_reflns_odcompleteness_completeness 99.27
_reflns_odcompleteness_iscentric 1
_reflns_odcompleteness_theta 26.32
_olex2_refinement_description
;
1. Fixed Uiso
 At 1.2 times of:
  All C(H) groups, All C(H,H) groups
 At 1.5 times of:
  All C(H,H,H) groups
2.a Secondary CH2 refined with riding coordinates:
 C19(H19A,H19B), C20(H20A,H20B), C24(H24A,H24B), C23(H23A,H23B), C21(H21A,
 H21B), C25(H25A,H25B)
2.b Aromatic/amide H refined with riding coordinates:
 C2(H2), C15(H15), C12(H12), C14(H14), C5(H5), C13(H13), C3(H3), C4(H4)
2.c Idealised Me refined as rotating group:
 C22(H22A,H22B,H22C), C26(H26A,H26B,H26C)
;
_olex2_date_sample_data_collection 2015-06-02
_olex2_submission_special_instructions 'No special instructions were received'

loop_
_space_group_symop_operation_xyz
'x, y, z'
'-x, -y, -z'

loop_
_atom_site_label
_atom_site_type_symbol
_atom_site_fract_x
_atom_site_fract_y
_atom_site_fract_z
_atom_site_U_iso_or_equiv
_atom_site_adp_type
_atom_site_occupancy
_atom_site_site_symmetry_order
_atom_site_calc_flag
_atom_site_refinement_flags_posn
O1 O 0.3150(3) 0.0031(3) 0.7659(2) 0.0311(7) Uani 1 1 d .
N1 N -0.3988(4) -0.2618(3) 0.5762(3) 0.0222(7) Uani 1 1 d .
N4 N 0.2959(4) -0.0136(3) 0.6440(3) 0.0295(8) Uani 1 1 d .
N2 N -0.1953(4) -0.2528(3) 0.3491(3) 0.0216(7) Uani 1 1 d .
N3 N 0.1615(4) -0.0577(3) 0.8026(3) 0.0289(8) Uani 1 1 d .
C7 C -0.1326(5) -0.1779(4) 0.6851(3) 0.0230(9) Uani 1 1 d .
C2 C -0.5593(5) -0.2545(4) 0.7442(3) 0.0264(9) Uani 1 1 d .
H2 H -0.667090 -0.286187 0.697673 0.032 Uiso 1 1 calc R
C17 C -0.1374(5) -0.2079(4) 0.4699(3) 0.0231(9) Uani 1 1 d .
C6 C -0.2484(5) -0.1929(4) 0.7658(3) 0.0239(9) Uani 1 1 d .
C15 C -0.0500(5) -0.2317(4) 0.1725(3) 0.0263(9) Uani 1 1 d .
H15 H -0.146517 -0.282437 0.117568 0.032 Uiso 1 1 calc R
C18 C -0.2253(5) -0.2193(3) 0.5698(3) 0.0212(8) Uani 1 1 d .
C19 C -0.5434(4) -0.2755(3) 0.4856(3) 0.0223(8) Uani 1 1 d .
H19A H -0.500652 -0.252760 0.415445 0.027 Uiso 1 1 calc R
H19B H -0.595090 -0.215747 0.512946 0.027 Uiso 1 1 calc R
C20 C -0.6815(5) -0.4103(4) 0.4531(3) 0.0229(8) Uani 1 1 d .
H20A H -0.636664 -0.468560 0.412723 0.027 Uiso 1 1 calc R
H20B H -0.712858 -0.439469 0.524075 0.027 Uiso 1 1 calc R
C24 C -0.4690(5) -0.3520(4) 0.1982(3) 0.0246(9) Uani 1 1 d .
H24A H -0.410361 -0.315429 0.138177 0.029 Uiso 1 1 calc R
H24B H -0.517360 -0.293227 0.233373 0.029 Uiso 1 1 calc R
C12 C 0.2477(5) -0.0782(4) 0.3404(4) 0.0261(9) Uani 1 1 d .
H12 H 0.344935 -0.028472 0.395124 0.031 Uiso 1 1 calc R
C10 C 0.0388(5) -0.1342(3) 0.4881(3) 0.0220(8) Uani 1 1 d .
C1 C -0.4127(5) -0.2420(4) 0.6947(3) 0.0235(9) Uani 1 1 d .
C16 C -0.0570(5) -0.2075(3) 0.2922(3) 0.0228(8) Uani 1 1 d .
C9 C 0.1329(5) -0.0834(3) 0.6056(4) 0.0251(9) Uani 1 1 d .
C23 C -0.3424(4) -0.3693(3) 0.2916(3) 0.0212(8) Uani 1 1 d .
H23A H -0.402612 -0.404463 0.351593 0.025 Uiso 1 1 calc R
H23B H -0.299621 -0.431447 0.255998 0.025 Uiso 1 1 calc R
C14 C 0.1070(5) -0.1771(4) 0.1388(4) 0.0283(9) Uani 1 1 d .
H14 H 0.114769 -0.190648 0.059853 0.034 Uiso 1 1 calc R
C8 C 0.0501(5) -0.1101(4) 0.7037(3) 0.0243(9) Uani 1 1 d .
C21 C -0.8397(5) -0.4110(4) 0.3741(3) 0.0245(9) Uani 1 1 d .
H21A H -0.890905 -0.359948 0.418291 0.029 Uiso 1 1 calc R
H21B H -0.804861 -0.371392 0.308514 0.029 Uiso 1 1 calc R
C22 C -0.9735(5) -0.5446(4) 0.3268(4) 0.0287(9) Uani 1 1 d .
H22A H -0.926352 -0.593893 0.278318 0.043 Uiso 1 1 calc GR
H22B H -1.071059 -0.538377 0.281353 0.043 Uiso 1 1 calc GR
H22C H -1.006840 -0.585224 0.391201 0.043 Uiso 1 1 calc GR
C5 C -0.2287(5) -0.1580(4) 0.8877(4) 0.0281(9) Uani 1 1 d .
H5 H -0.121562 -0.127642 0.935064 0.034 Uiso 1 1 calc R
C11 C 0.0901(5) -0.1318(3) 0.3759(3) 0.0230(9) Uani 1 1 d .
C13 C 0.2544(5) -0.1013(4) 0.2227(4) 0.0281(9) Uani 1 1 d .
H13 H 0.357430 -0.066546 0.197983 0.034 Uiso 1 1 calc R
C3 C -0.5370(5) -0.2180(4) 0.8646(3) 0.0291(9) Uani 1 1 d .
H3 H -0.631687 -0.225108 0.899262 0.035 Uiso 1 1 calc R
C4 C -0.3739(6) -0.1701(4) 0.9362(4) 0.0306(10) Uani 1 1 d .
H4 H -0.363358 -0.146327 1.016831 0.037 Uiso 1 1 calc R
C25 C -0.6134(5) -0.4803(4) 0.1416(3) 0.0255(9) Uani 1 1 d .
H25A H -0.565726 -0.535900 0.100122 0.031 Uiso 1 1 calc R
H25B H -0.663761 -0.520791 0.202824 0.031 Uiso 1 1 calc R
C26 C -0.7526(5) -0.4646(4) 0.0560(4) 0.0331(10) Uani 1 1 d .
H26A H -0.706029 -0.433075 -0.009285 0.050 Uiso 1 1 calc GR
H26B H -0.795121 -0.405311 0.095251 0.050 Uiso 1 1 calc GR
H26C H -0.843739 -0.545468 0.028311 0.050 Uiso 1 1 calc GR

loop_
_atom_site_aniso_label
_atom_site_aniso_U_11
_atom_site_aniso_U_22
_atom_site_aniso_U_33
_atom_site_aniso_U_23
_atom_site_aniso_U_13
_atom_site_aniso_U_12
O1 0.0177(14) 0.0307(16) 0.0344(16) -0.0008(12) -0.0039(12) 0.0014(12)
N1 0.0195(16) 0.0167(16) 0.0246(17) 0.0034(13) -0.0010(13) 0.0012(13)
N4 0.0201(17) 0.0259(19) 0.036(2) 0.0027(15) -0.0013(14) 0.0034(14)
N2 0.0172(16) 0.0172(16) 0.0246(17) 0.0010(13) 0.0023(13) 0.0007(13)
N3 0.0190(17) 0.0244(19) 0.036(2) -0.0002(15) -0.0007(14) 0.0030(14)
C7 0.021(2) 0.0178(19) 0.026(2) 0.0021(15) -0.0017(16) 0.0036(15)
C2 0.022(2) 0.019(2) 0.032(2) 0.0071(16) 0.0008(16) 0.0005(16)
C17 0.020(2) 0.0175(19) 0.028(2) 0.0023(15) 0.0009(16) 0.0040(15)
C6 0.023(2) 0.0169(19) 0.029(2) 0.0062(16) 0.0003(16) 0.0044(15)
C15 0.021(2) 0.021(2) 0.032(2) 0.0021(16) 0.0026(16) 0.0032(16)
C18 0.0176(18) 0.0119(18) 0.030(2) 0.0024(15) 0.0014(16) 0.0017(14)
C19 0.0167(19) 0.020(2) 0.026(2) 0.0056(15) 0.0006(15) 0.0018(15)
C20 0.0180(19) 0.020(2) 0.027(2) 0.0054(15) 0.0027(15) 0.0021(15)
C24 0.0221(19) 0.018(2) 0.029(2) 0.0037(16) 0.0042(16) 0.0029(16)
C12 0.021(2) 0.019(2) 0.035(2) 0.0052(16) 0.0013(17) 0.0038(15)
C10 0.0172(19) 0.0142(19) 0.030(2) 0.0017(15) 0.0008(15) 0.0016(15)
C1 0.025(2) 0.0158(19) 0.026(2) 0.0043(15) 0.0026(16) 0.0034(15)
C16 0.0182(19) 0.0161(19) 0.032(2) 0.0043(15) 0.0046(16) 0.0035(15)
C9 0.020(2) 0.0140(19) 0.037(2) 0.0029(16) -0.0009(17) 0.0040(15)
C23 0.0179(18) 0.0120(18) 0.028(2) -0.0020(15) 0.0034(15) 0.0006(15)
C14 0.025(2) 0.025(2) 0.035(2) 0.0065(17) 0.0091(17) 0.0077(17)
C8 0.023(2) 0.018(2) 0.028(2) 0.0003(16) -0.0004(16) 0.0058(16)
C21 0.0205(19) 0.018(2) 0.030(2) 0.0050(16) 0.0036(16) 0.0013(16)
C22 0.021(2) 0.021(2) 0.037(2) 0.0065(17) 0.0022(17) 0.0014(16)
C5 0.029(2) 0.018(2) 0.032(2) 0.0087(16) -0.0031(17) 0.0024(16)
C11 0.0183(19) 0.0157(19) 0.031(2) 0.0031(15) 0.0010(16) 0.0029(15)
C13 0.019(2) 0.024(2) 0.043(2) 0.0114(18) 0.0091(17) 0.0055(16)
C3 0.029(2) 0.025(2) 0.030(2) 0.0054(17) 0.0099(18) 0.0048(17)
C4 0.040(2) 0.020(2) 0.027(2) 0.0044(16) 0.0060(18) 0.0043(18)
C25 0.0189(19) 0.024(2) 0.026(2) -0.0019(16) 0.0021(16) 0.0010(16)
C26 0.025(2) 0.031(2) 0.034(2) -0.0029(18) 0.0014(18) 0.0035(18)

loop_
_atom_type_symbol
_atom_type_description
_atom_type_scat_dispersion_real
_atom_type_scat_dispersion_imag
_atom_type_scat_source
C C 0.0033 0.0016 'International Tables Vol C Tables 4.2.6.8 and 6.1.1.4'
H H 0.0000 0.0000 'International Tables Vol C Tables 4.2.6.8 and 6.1.1.4'
N N 0.0061 0.0033 'International Tables Vol C Tables 4.2.6.8 and 6.1.1.4'
O O 0.0106 0.0060 'International Tables Vol C Tables 4.2.6.8 and 6.1.1.4'

loop_
_geom_angle_atom_site_label_1
_geom_angle_atom_site_label_2
_geom_angle_atom_site_label_3
_geom_angle
N4 O1 N3 112.1(3)
C18 N1 C19 128.3(3)
C1 N1 C18 107.9(3)
C1 N1 C19 119.6(3)
C9 N4 O1 104.6(3)
C17 N2 C16 108.1(3)
C17 N2 C23 126.8(3)
C16 N2 C23 119.8(3)
C8 N3 O1 104.1(3)
C6 C7 C8 130.7(3)
C18 C7 C6 109.3(3)
C18 C7 C8 118.9(3)
C3 C2 C1 117.6(4)
N2 C17 C18 132.2(3)
N2 C17 C10 108.0(3)
C10 C17 C18 119.7(3)
C1 C6 C7 105.2(3)
C5 C6 C7 134.0(4)
C5 C6 C1 120.4(4)
C14 C15 C16 117.7(4)
N1 C18 C7 107.7(3)
N1 C18 C17 131.7(3)
C7 C18 C17 120.5(3)
N1 C19 C20 114.3(3)
C21 C20 C19 110.8(3)
C23 C24 C25 111.2(3)
C13 C12 C11 118.4(4)
C17 C10 C9 119.5(4)
C17 C10 C11 108.3(3)
C11 C10 C9 132.1(3)
N1 C1 C2 128.8(3)
N1 C1 C6 109.8(3)
C2 C1 C6 121.1(3)
N2 C16 C15 129.2(3)
N2 C16 C11 109.6(3)
C15 C16 C11 121.1(4)
N4 C9 C10 130.4(4)
N4 C9 C8 109.3(3)
C8 C9 C10 120.2(3)
N2 C23 C24 115.8(3)
C15 C14 C13 121.1(4)
N3 C8 C7 129.9(4)
N3 C8 C9 109.9(3)
C9 C8 C7 120.1(3)
C22 C21 C20 113.4(3)
C4 C5 C6 118.2(4)
C12 C11 C10 133.5(3)
C12 C11 C16 120.4(4)
C16 C11 C10 106.0(3)
C12 C13 C14 121.2(4)
C2 C3 C4 121.7(4)
C5 C4 C3 121.0(4)
C26 C25 C24 112.5(3)

loop_
_geom_bond_atom_site_label_1
_geom_bond_atom_site_label_2
_geom_bond_distance
O1 N4 1.397(4)
O1 N3 1.403(4)
N1 C18 1.402(5)
N1 C19 1.472(5)
N1 C1 1.402(5)
N4 C9 1.323(5)
N2 C17 1.401(5)
N2 C16 1.402(5)
N2 C23 1.480(4)
N3 C8 1.323(5)
C7 C6 1.431(6)
C7 C18 1.407(5)
C7 C8 1.452(5)
C2 C1 1.411(6)
C2 C3 1.384(6)
C17 C18 1.460(5)
C17 C10 1.416(5)
C6 C1 1.418(5)
C6 C5 1.402(6)
C15 C16 1.403(6)
C15 C14 1.398(6)
C19 C20 1.541(5)
C20 C21 1.536(5)
C24 C23 1.522(5)
C24 C25 1.545(5)
C12 C11 1.410(5)
C12 C13 1.379(6)
C10 C9 1.436(5)
C10 C11 1.436(6)
C16 C11 1.413(5)
C9 C8 1.434(6)
C14 C13 1.416(6)
C21 C22 1.531(5)
C5 C4 1.395(6)
C3 C4 1.413(6)
C25 C26 1.532(6)
